data_7714583
loop_
_publ_author_name
'Jung, Ahyung'
'Li, Yang'
'Ok, Kang Min'

_publ_section_title
;
 Chiral amino acid-templated tin fluorides tailoring nonlinear optical
 properties, birefringence, and photoluminescence.
;
_journal_issue 1
_journal_name_full 'Dalton transactions (Cambridge, England : 2003)'
_journal_page_first 105
_journal_page_last 114
_journal_paper_doi 10.1039/d3dt03257d
_journal_volume 53
_journal_year 2023
_chemical_absolute_configuration unk
_chemical_formula_moiety '2(C8 H10 N O3), F6 Sn'
_chemical_formula_sum 'C16 H20 F6 N2 O6 Sn'
_chemical_formula_weight 569.03
_space_group_IT_number 18
_space_group_name_Hall 'P 2 2ab'
_space_group_name_H-M_alt 'P 21 21 2'
_symmetry_cell_setting orthorhombic
_symmetry_Int_Tables_number 18
_symmetry_space_group_name_Hall 'P 2 2ab'
_symmetry_space_group_name_H-M 'P 21 21 2'
_atom_sites_solution_hydrogens mixed
_atom_sites_solution_primary difmap
_atom_sites_solution_secondary direct
_audit_conform_dict_location ftp://ftp.iucr.org/pub/cif_core.dic
_audit_conform_dict_name cif_core.dic
_audit_conform_dict_version 2.4.5
_audit_creation_date 2023-04-24T14:57:18-00:00
_audit_creation_method 'WinGX routine CIF_UPDATE'
_audit_update_record
;
2023-10-05 deposited with the CCDC.	2023-11-30 downloaded from the CCDC.
;
_cell_angle_alpha 90
_cell_angle_beta 90
_cell_angle_gamma 90
_cell_formula_units_Z 2
_cell_length_a 13.4225(4)
_cell_length_b 7.5081(2)
_cell_length_c 10.2706(3)
_cell_measurement_reflns_used 9830
_cell_measurement_temperature 150(2)
_cell_measurement_theta_max 28.44
_cell_measurement_theta_min 3.11
_cell_measurement_wavelength 0.71076
_cell_volume 1035.05(5)
_computing_cell_refinement 'SAINT V8.40B integration software'
_computing_data_collection 'Bruker APEX4 software'
_computing_data_reduction 'Bruker APEX4 software'
_computing_molecular_graphics 'Ortep for Windows (Farrugia, 2012)'
_computing_publication_material 'WinGX publication routines (Farrugia, 2012)'
_computing_structure_refinement 'SHELXL-2018/3 (Sheldrick, 2018)'
_computing_structure_solution 'SHELXS-2013 (Sheldrick, 2013/2)'
_diffrn_ambient_temperature 150(2)
_diffrn_detector 'PHOTON II CPAD detector'
_diffrn_measured_fraction_theta_full 0.998
_diffrn_measured_fraction_theta_max 0.997
_diffrn_measurement_device 'three-circle diffractometer'
_diffrn_measurement_device_type 'Bruker D8 QUEST'
_diffrn_measurement_method '\w scans'
_diffrn_orient_matrix_type 'x-axis to radiation source'
_diffrn_orient_matrix_UB_11 -0.12482
_diffrn_orient_matrix_UB_12 -0.033983
_diffrn_orient_matrix_UB_13 -0.000224
_diffrn_orient_matrix_UB_21 -0.040496
_diffrn_orient_matrix_UB_22 0.079907
_diffrn_orient_matrix_UB_23 -0.036065
_diffrn_orient_matrix_UB_31 0.02279
_diffrn_orient_matrix_UB_32 -0.044046
_diffrn_orient_matrix_UB_33 -0.065191
_diffrn_radiation_monochromator graphite
_diffrn_radiation_type MoK\a
_diffrn_radiation_wavelength 0.71073
_diffrn_reflns_av_R_equivalents 0.0801
_diffrn_reflns_av_unetI/netI 0.0328
_diffrn_reflns_Laue_measured_fraction_full 0.998
_diffrn_reflns_Laue_measured_fraction_max 0.997
_diffrn_reflns_limit_h_max 18
_diffrn_reflns_limit_h_min -17
_diffrn_reflns_limit_k_max 10
_diffrn_reflns_limit_k_min -10
_diffrn_reflns_limit_l_max 13
_diffrn_reflns_limit_l_min -13
_diffrn_reflns_number 25736
_diffrn_reflns_point_group_measured_fraction_full 0.999
_diffrn_reflns_point_group_measured_fraction_max 0.997
_diffrn_reflns_theta_full 25.242
_diffrn_reflns_theta_max 28.489
_diffrn_reflns_theta_min 3.035
_diffrn_source 'sealed x-ray tube'
_exptl_absorpt_coefficient_mu 1.324
_exptl_absorpt_correction_T_max 0.746
_exptl_absorpt_correction_T_min 0.503
_exptl_absorpt_correction_type multi-scan
_exptl_absorpt_process_details
;
        SADABS-2016/2 - Bruker AXS area detector scaling and absorption correcti
;
_exptl_crystal_colour colourless
_exptl_crystal_density_diffrn 1.826
_exptl_crystal_density_method 'not measured'
_exptl_crystal_description block
_exptl_crystal_F_000 564
_exptl_crystal_size_max 0.201
_exptl_crystal_size_mid 0.183
_exptl_crystal_size_min 0.138
_refine_diff_density_max 0.631
_refine_diff_density_min -0.588
_refine_diff_density_rms 0.081
_refine_ls_abs_structure_details
;
 Refined as an inversion twin.
;
_refine_ls_abs_structure_Flack 0.11(3)
_refine_ls_extinction_method none
_refine_ls_goodness_of_fit_ref 1.061
_refine_ls_hydrogen_treatment mixed
_refine_ls_matrix_type full
_refine_ls_number_constraints 0
_refine_ls_number_parameters 149
_refine_ls_number_reflns 2620
_refine_ls_number_restraints 2
_refine_ls_restrained_S_all 1.061
_refine_ls_R_factor_all 0.0257
_refine_ls_R_factor_gt 0.0237
_refine_ls_shift/su_max 0.002
_refine_ls_shift/su_mean 0
_refine_ls_structure_factor_coef Fsqd
_refine_ls_weighting_details 'w=1/[\s^2^(Fo^2^)+(0.0336P)^2^+0.2576P] where P=(Fo^2^+2Fc^2^)/3'
_refine_ls_weighting_scheme calc
_refine_ls_wR_factor_gt 0.0587
_refine_ls_wR_factor_ref 0.0597
_reflns_Friedel_coverage 0.719
_reflns_Friedel_fraction_full 1
_reflns_Friedel_fraction_max 0.997
_reflns_number_gt 2525
_reflns_number_total 2620
_reflns_threshold_expression 'I > 2\s(I)'
_cod_data_source_file d3dt03257d2.cif
_cod_data_source_block SSnIV
_cod_depositor_comments 'Adding full bibliography for 7714580--7714583.cif.'
_cod_database_code 7714583
_shelx_estimated_absorpt_t_min 0.777
_shelx_estimated_absorpt_t_max 0.838
_shelx_shelxl_version_number 2018/3

loop_
_symmetry_equiv_pos_as_xyz
'x, y, z'
'-x, -y, z'
'-x+1/2, y+1/2, -z'
'x+1/2, -y+1/2, -z'

loop_
_atom_site_label
_atom_site_type_symbol
_atom_site_fract_x
_atom_site_fract_y
_atom_site_fract_z
_atom_site_U_iso_or_equiv
_atom_site_adp_type
_atom_site_occupancy
_atom_site_site_symmetry_order
_atom_site_calc_flag
_atom_site_refinement_flags_posn
_atom_site_refinement_flags_adp
_atom_site_refinement_flags_occupancy
_atom_site_disorder_assembly
_atom_site_disorder_group
C1 C 0.3119(3) 0.3445(5) 0.3626(3) 0.0184(7) Uani 1 1 d . . . . .
H1 H 0.347(3) 0.314(6) 0.181(4) 0.028 Uiso 1 1 d D U . . .
H7 H 0.397(4) 0.722(5) 0.840(4) 0.028 Uiso 1 1 d D U . . .
N1 N 0.2694(2) 0.2123(4) 0.8443(3) 0.0173(6) Uani 1 1 d . . . . .
H8 H 0.284167 0.203849 0.93059 0.026 Uiso 1 1 calc R U . . .
H9 H 0.268155 0.101392 0.808579 0.026 Uiso 1 1 calc R U . . .
H10 H 0.208721 0.264581 0.834458 0.026 Uiso 1 1 calc R U . . .
O1 O 0.2952(2) 0.3603(4) 0.2314(3) 0.0241(6) Uani 1 1 d D . . . .
O2 O 0.2911(2) 0.5323(3) 0.9364(3) 0.0270(6) Uani 1 1 d . . . . .
O3 O 0.4027(2) 0.6217(4) 0.7885(3) 0.0255(6) Uani 1 1 d D . . . .
F1 F 0.57803(16) 0.7796(3) 1.0543(2) 0.0218(4) Uani 1 1 d . . . . .
F2 F 0.58651(17) 1.1058(3) 1.1859(2) 0.0274(5) Uani 1 1 d . . . . .
F3 F 0.41276(17) 0.9144(3) 0.9153(2) 0.0252(5) Uani 1 1 d . . . . .
Sn1 Sn 0.5 1 1.05567(2) 0.01199(9) Uani 1 2 d S T P . .
C2 C 0.2310(3) 0.3797(5) 0.4426(4) 0.0204(7) Uani 1 1 d . . . . .
H2 H 0.168183 0.408528 0.40549 0.024 Uiso 1 1 calc R U . . .
C3 C 0.2419(3) 0.3726(5) 0.5769(3) 0.0197(7) Uani 1 1 d . . . . .
H3 H 0.186618 0.397897 0.631619 0.024 Uiso 1 1 calc R U . . .
C4 C 0.3335(2) 0.3286(5) 0.6319(3) 0.0145(6) Uani 1 1 d . . . . .
C5 C 0.4140(3) 0.2934(5) 0.5500(4) 0.0209(7) Uani 1 1 d . . . . .
H4 H 0.476729 0.263509 0.586728 0.025 Uiso 1 1 calc R U . . .
C6 C 0.4038(3) 0.3014(5) 0.4149(3) 0.0224(8) Uani 1 1 d . . . . .
H5 H 0.459039 0.277622 0.359726 0.027 Uiso 1 1 calc R U . . .
C7 C 0.3470(3) 0.3224(5) 0.7775(3) 0.0148(6) Uani 1 1 d . . . . .
H6 H 0.413487 0.267937 0.795998 0.018 Uiso 1 1 calc R U . . .
C8 C 0.3436(2) 0.5045(7) 0.8435(3) 0.0161(5) Uani 1 1 d . . . . .

loop_
_atom_site_aniso_label
_atom_site_aniso_U_11
_atom_site_aniso_U_22
_atom_site_aniso_U_33
_atom_site_aniso_U_23
_atom_site_aniso_U_13
_atom_site_aniso_U_12
C1 0.0275(18) 0.0167(17) 0.0109(16) 0.0009(13) 0.0011(13) -0.0015(14)
N1 0.0208(14) 0.0183(14) 0.0130(13) 0.0003(11) 0.0018(11) -0.0018(11)
O1 0.0322(15) 0.0305(15) 0.0097(12) 0.0014(11) 0.0004(10) 0.0085(13)
O2 0.0365(14) 0.0212(16) 0.0233(13) -0.0057(11) 0.0135(11) -0.0028(11)
O3 0.0291(14) 0.0202(13) 0.0271(15) -0.0074(11) 0.0109(12) -0.0058(12)
F1 0.0225(10) 0.0207(10) 0.0223(11) 0.0041(9) 0.0012(9) 0.0073(8)
F2 0.0227(11) 0.0378(13) 0.0218(12) -0.0072(10) -0.0076(9) -0.0038(10)
F3 0.0267(11) 0.0225(11) 0.0263(12) -0.0068(9) -0.0099(9) 0.0002(9)
Sn1 0.01182(13) 0.01319(14) 0.01095(13) 0 0 -0.00043(15)
C2 0.0195(16) 0.0256(17) 0.0161(16) 0.0008(15) -0.0011(14) 0.0046(14)
C3 0.0173(16) 0.0268(18) 0.0149(17) 0.0007(14) 0.0037(13) 0.0038(14)
C4 0.0189(16) 0.0148(15) 0.0099(15) 0.0005(12) 0.0018(12) -0.0009(13)
C5 0.0182(16) 0.0298(19) 0.0148(16) -0.0014(15) -0.0012(14) 0.0058(14)
C6 0.0213(17) 0.031(2) 0.0146(17) -0.0041(14) 0.0073(13) 0.0039(15)
C7 0.0159(15) 0.0164(16) 0.0120(15) 0.0000(13) 0.0009(12) -0.0009(13)
C8 0.0165(12) 0.0190(14) 0.0127(12) -0.003(2) -0.0010(10) 0.001(2)

loop_
_atom_type_symbol
_atom_type_description
_atom_type_scat_dispersion_real
_atom_type_scat_dispersion_imag
_atom_type_scat_source
C C 0.0033 0.0016 'International Tables Vol C Tables 4.2.6.8 and 6.1.1.4'
H H 0 0 'International Tables Vol C Tables 4.2.6.8 and 6.1.1.4'
N N 0.0061 0.0033 'International Tables Vol C Tables 4.2.6.8 and 6.1.1.4'
O O 0.0106 0.006 'International Tables Vol C Tables 4.2.6.8 and 6.1.1.4'
F F 0.0171 0.0103 'International Tables Vol C Tables 4.2.6.8 and 6.1.1.4'
Sn Sn -0.6537 1.4246 'International Tables Vol C Tables 4.2.6.8 and 6.1.1.4'

loop_
_geom_angle_atom_site_label_1
_geom_angle_atom_site_label_2
_geom_angle_atom_site_label_3
_geom_angle
_geom_angle_site_symmetry_1
_geom_angle_site_symmetry_3
_geom_angle_publ_flag
O1 C1 C6 123.2(3) . . ?
O1 C1 C2 115.9(3) . . ?
C6 C1 C2 120.9(3) . . ?
F2 Sn1 F2 92.91(14) 2_675 . ?
F2 Sn1 F1 91.77(10) 2_675 2_675 ?
F2 Sn1 F1 88.80(10) . 2_675 ?
F2 Sn1 F1 88.80(10) 2_675 . ?
F2 Sn1 F1 91.76(10) . . ?
F1 Sn1 F1 179.17(13) 2_675 . ?
F2 Sn1 F3 90.85(10) 2_675 . ?
F2 Sn1 F3 174.65(11) . . ?
F1 Sn1 F3 87.28(9) 2_675 . ?
F1 Sn1 F3 92.12(9) . . ?
F2 Sn1 F3 174.65(11) 2_675 2_675 ?
F2 Sn1 F3 90.85(10) . 2_675 ?
F1 Sn1 F3 92.11(9) 2_675 2_675 ?
F1 Sn1 F3 87.28(9) . 2_675 ?
F3 Sn1 F3 85.65(14) . 2_675 ?
C1 C2 C3 119.9(3) . . ?
C2 C3 C4 120.3(3) . . ?
C3 C4 C5 119.0(3) . . ?
C3 C4 C7 121.1(3) . . ?
C5 C4 C7 119.9(3) . . ?
C4 C5 C6 121.0(3) . . ?
C1 C6 C5 118.9(3) . . ?
N1 C7 C4 112.9(3) . . ?
N1 C7 C8 105.7(3) . . ?
C4 C7 C8 114.1(3) . . ?
O2 C8 O3 125.4(4) . . ?
O2 C8 C7 121.6(4) . . ?
O3 C8 C7 113.0(3) . . ?

loop_
_geom_bond_atom_site_label_1
_geom_bond_atom_site_label_2
_geom_bond_distance
_geom_bond_site_symmetry_2
_geom_bond_publ_flag
C1 O1 1.371(4) . ?
C1 C6 1.383(5) . ?
C1 C2 1.387(5) . ?
N1 C7 1.496(4) . ?
O2 C8 1.205(4) . ?
O3 C8 1.312(5) . ?
F1 Sn1 1.958(2) . ?
F2 Sn1 1.941(2) . ?
F3 Sn1 1.965(2) . ?
C2 C3 1.389(5) . ?
C3 C4 1.392(5) . ?
C4 C5 1.395(5) . ?
C4 C7 1.508(5) . ?
C5 C6 1.395(5) . ?
C7 C8 1.527(6) . ?
